data_1573661
_journal_paper_doi 10.1039/D4DT03036B
_chemical_formula_moiety 'C15 H22 Au O P'
_chemical_formula_sum 'C15 H22 Au O P'
_chemical_formula_weight 446.26
_space_group_crystal_system orthorhombic
_space_group_IT_number 29
_space_group_name_Hall 'P -2a -2ab'
_space_group_name_H-M_alt 'P b 21 a'
_atom_sites_solution_hydrogens geom
_audit_creation_date 2024-05-06
_audit_creation_method
;
Olex2 1.5
(compiled 2024.02.16 svn.r378c4104 for OlexSys, GUI svn.r6928)
;
_audit_update_record
;
2024-07-24 deposited with the CCDC.	2025-01-09 downloaded from the CCDC.
;
_cell_angle_alpha 90
_cell_angle_beta 90
_cell_angle_gamma 90
_cell_formula_units_Z 8
_cell_length_a 17.0578(5)
_cell_length_b 9.8693(2)
_cell_length_c 16.7532(6)
_cell_measurement_reflns_used 12586
_cell_measurement_temperature 295.6(3)
_cell_measurement_theta_max 24.8810
_cell_measurement_theta_min 2.1010
_cell_volume 2820.38(14)
_computing_cell_refinement 'CrysAlisPro 1.171.42.49 (Rigaku OD, 2022)'
_computing_data_collection 'CrysAlisPro 1.171.42.49 (Rigaku OD, 2022)'
_computing_data_reduction 'CrysAlisPro 1.171.42.49 (Rigaku OD, 2022)'
_computing_molecular_graphics 'Olex2 1.5 (Dolomanov et al., 2009)'
_computing_publication_material 'Olex2 1.5 (Dolomanov et al., 2009)'
_computing_structure_refinement 'SHELXL 2018/3 (Sheldrick, 2015)'
_diffrn_ambient_environment 'Diamond Anvil Cell filled with silicone oil'
_diffrn_ambient_pressure 1430000
_diffrn_ambient_temperature 295.6(3)
_diffrn_crystal_treatment 'pressurized rapidly in silicone oil as a hydrostatic medium'
_diffrn_detector 'CCD plate'
_diffrn_detector_area_resol_mean 16.0128
_diffrn_detector_type Eos
_diffrn_measured_fraction_theta_full 0.914
_diffrn_measured_fraction_theta_max 0.809
_diffrn_measurement_details
;
List of Runs (angles in degrees, time in seconds):

  # Type    Start    End  Width  t~exp~   \w     \q     \k     \f   Frames
#--------------------------------------------------------------------------
  1  \w    -88.00   5.00   1.00   90.00    --  -25.00 114.00 -45.00   93
  2  \w    -37.00  29.00   1.00   90.00    --  -25.00 -39.00-167.00   66
  3  \w    -26.00  10.00   1.00   90.00    --  -25.00  67.00 -23.00   36
  4  \w    -14.00  18.00   1.00   90.00    --  -25.00 -97.00  35.00   32
  5  \w    -14.00  21.00   1.00   90.00    --  -25.00 -97.00-143.00   35
  6  \w      2.00  43.00   1.00   90.00    --  -25.00 -26.00   8.00   41
  7  \w    -97.00 -14.00   1.00   90.00    --  -25.00 135.00 123.00   83
  8  \w    -64.00  28.00   1.00   90.00    --  -25.00  53.00 162.00   92
  9  \w    -29.00  37.00   1.00   90.00    --   25.08  39.00 167.00   66
 10  \w    -20.00  60.00   1.00   90.00    --   25.08 -67.00  23.00   80
 11  \w    -12.00  14.00   1.00   90.00    --   25.08  97.00 143.00   26
 12  \w    -28.00  62.00   1.00   90.00    --   25.08 -39.00-167.00   90
 13  \w    -54.00  42.00   1.00   90.00    --   25.08  26.00  -8.00   96
 14  \w    -16.00  14.00   1.00   90.00    --   25.08  97.00 -35.00   30
;
_diffrn_measurement_device 'four-circle diffractometer'
_diffrn_measurement_device_type 'SuperNova, Single source at offset/far, Eos'
_diffrn_measurement_method '\w scans'
_diffrn_measurement_specimen_support 'Diamond Anvil Cell, effective opening angle 52 deg.'
_diffrn_orient_matrix_type 'CrysAlisPro convention (1999,Acta A55,543-557)'
_diffrn_orient_matrix_UB_11 -0.0199546000
_diffrn_orient_matrix_UB_12 0.0264404000
_diffrn_orient_matrix_UB_13 -0.0032323000
_diffrn_orient_matrix_UB_21 -0.0167437000
_diffrn_orient_matrix_UB_22 -0.0148906000
_diffrn_orient_matrix_UB_23 -0.0416725000
_diffrn_orient_matrix_UB_31 -0.0199087000
_diffrn_orient_matrix_UB_32 -0.0139638000
_diffrn_orient_matrix_UB_33 0.0382778000
_diffrn_radiation_monochromator mirror
_diffrn_radiation_probe x-ray
_diffrn_radiation_type 'Ag K\a'
_diffrn_radiation_wavelength 0.56087
_diffrn_reflns_av_R_equivalents 0.0596
_diffrn_reflns_av_unetI/netI 0.0617
_diffrn_reflns_Laue_measured_fraction_full 0.914
_diffrn_reflns_Laue_measured_fraction_max 0.809
_diffrn_reflns_limit_h_max 26
_diffrn_reflns_limit_h_min -25
_diffrn_reflns_limit_k_max 15
_diffrn_reflns_limit_k_min -15
_diffrn_reflns_limit_l_max 23
_diffrn_reflns_limit_l_min -23
_diffrn_reflns_number 49031
_diffrn_reflns_point_group_measured_fraction_full 0.917
_diffrn_reflns_point_group_measured_fraction_max 0.789
_diffrn_reflns_theta_full 19.665
_diffrn_reflns_theta_max 27.011
_diffrn_reflns_theta_min 1.884
_diffrn_source 'micro-focus sealed X-ray tube'
_diffrn_source_type 'SuperNova (Ag) X-ray Source'
_exptl_absorpt_coefficient_mu 5.693
_exptl_absorpt_correction_T_max 0.60837
_exptl_absorpt_correction_T_min 0.60004
_exptl_absorpt_correction_type sphere
_exptl_absorpt_process_details
;
CrysAlisPro 1.171.42.49 (Rigaku Oxford Diffraction, 2022)
Spherical absorption correction
using equivalent radius and absorption coefficient.
Empirical absorption correction using spherical harmonics,
implemented in SCALE3 ABSPACK scaling algorithm.
;
_exptl_crystal_colour 'clear violet'
_exptl_crystal_colour_lustre clear
_exptl_crystal_colour_primary violet
_exptl_crystal_density_diffrn 2.102
_exptl_crystal_description needle
_exptl_crystal_F_000 1712
_exptl_crystal_preparation 'Mounted in a Diamond-Anvil Cell using silicone oil as pressure medium.,Luminescent'
_exptl_crystal_pressure_history 'Pressurized to 1.43 GPa and left to stabilize over ? hours.'
_exptl_crystal_recrystallization_method 'Re-crystallisation from solvent: n-pentane/dichloromethane'
_exptl_crystal_size_max 0.18
_exptl_crystal_size_mid 0.13
_exptl_crystal_size_min 0.09
_exptl_crystal_size_rad 0.400
_refine_diff_density_max 1.065
_refine_diff_density_min -0.966
_refine_diff_density_rms 0.169
_refine_ls_abs_structure_details
;
 Refined as an inversion twin.
;
_refine_ls_abs_structure_Flack 0.483(17)
_refine_ls_extinction_method none
_refine_ls_goodness_of_fit_ref 0.998
_refine_ls_hydrogen_treatment constr
_refine_ls_matrix_type full
_refine_ls_number_parameters 334
_refine_ls_number_reflns 9888
_refine_ls_number_restraints 1
_refine_ls_restrained_S_all 0.997
_refine_ls_R_factor_all 0.0816
_refine_ls_R_factor_gt 0.0381
_refine_ls_shift/su_max 0.001
_refine_ls_shift/su_mean 0.000
_refine_ls_structure_factor_coef Fsqd
_refine_ls_weighting_details 'w=1/[\s^2^(Fo^2^)+(0.0162P)^2^] where P=(Fo^2^+2Fc^2^)/3'
_refine_ls_weighting_scheme calc
_refine_ls_wR_factor_gt 0.0488
_refine_ls_wR_factor_ref 0.0571
_reflns_Friedel_coverage 0.860
_reflns_Friedel_fraction_full 0.919
_reflns_Friedel_fraction_max 0.766
_reflns_number_gt 6704
_reflns_number_total 9888
_reflns_threshold_expression 'I > 2\s(I)'
_cod_data_source_file d4dt03036b2.cif
_cod_data_source_block appr2_1p43GPa
_cod_database_code 1573661
_shelx_shelxl_version_number 2018/3
_chemical_oxdiff_formula 'C15 H22 O P Au'
_shelx_space_group_comment
;
The symmetry employed for this shelxl refinement is uniquely defined
by the following loop, which should always be used as a source of
symmetry information in preference to the above space-group names.
They are only intended as comments.
;
_diffrn_orient_matrix_axis[1] matrixX
_diffrn_orient_matrix_axis[2] matrixY
_diffrn_orient_matrix_axis[3] matrixZ
_olex2_refinement_description
;
1. Twinned data refinement
 Scales: 0.517(17)
 0.483(17)
2. Fixed Uiso
 At 1.2 times of:
  All C(H) groups, All C(H,H) groups
 At 1.5 times of:
  All C(H,H,H) groups
3.a Secondary CH2 refined with riding coordinates:
 C10(H10A,H10B), C30(H30A,H30B), C32(H32A,H32B), C12(H12A,H12B), C14(H14A,
 H14B), C34(H34A,H34B)
3.b Aromatic/amide H refined with riding coordinates:
 C27(H27), C24(H24), C28(H28), C25(H25), C7(H7), C8(H8), C4(H4), C5(H5)
3.c Idealised Me refined as rotating group:
 C11(H11A,H11B,H11C), C31(H31A,H31B,H31C), C9(H9A,H9B,H9C), C35(H35A,H35B,
 H35C), C33(H33A,H33B,H33C), C15(H15A,H15B,H15C), C13(H13A,H13B,H13C), C29(H29A,
 H29B,H29C)
;
_olex2_submission_special_instructions 'No special instructions were received'
_oxdiff_exptl_absorpt_empirical_details
;
Empirical correction (ABSPACK) includes:
- Absorption correction using spherical harmonics
- Frame scaling
;
_oxdiff_exptl_absorpt_empirical_full_max 1.597
_oxdiff_exptl_absorpt_empirical_full_min 0.837

loop_
_space_group_symop_operation_xyz
'x, y, z'
'x+1/2, y, -z'
'-x+1/2, y+1/2, z'
'-x, y+1/2, -z'

loop_
_atom_site_label
_atom_site_type_symbol
_atom_site_fract_x
_atom_site_fract_y
_atom_site_fract_z
_atom_site_U_iso_or_equiv
_atom_site_adp_type
_atom_site_occupancy
_atom_site_site_symmetry_order
_atom_site_calc_flag
_atom_site_refinement_flags_posn
_atom_site_refinement_flags_adp
_atom_site_refinement_flags_occupancy
_atom_site_disorder_assembly
_atom_site_disorder_group
Au2 Au 0.63356(2) -0.00784(2) 0.42057(2) 0.02920(9) Uani 1 1 d . . . . .
Au1 Au 0.37738(2) 0.70721(2) 0.07756(2) 0.02893(8) Uani 1 1 d . . . . .
P1 P 0.37745(11) 0.9029(4) 0.00492(16) 0.0238(8) Uani 1 1 d . . . . .
P2 P 0.62832(11) -0.1975(4) 0.49748(16) 0.0249(8) Uani 1 1 d . . . . .
C23 C 0.6352(4) 0.4171(11) 0.3034(7) 0.026(2) Uani 1 1 d . . . . .
C21 C 0.6346(5) 0.1714(12) 0.3646(7) 0.032(3) Uani 1 1 d . . . . .
C26 C 0.6362(5) 0.6725(9) 0.2333(6) 0.029(2) Uani 1 1 d . . . . .
C22 C 0.6346(5) 0.2850(12) 0.3385(7) 0.029(3) Uani 1 1 d . . . . .
O2 O 0.6425(4) 0.7952(8) 0.1969(5) 0.046(2) Uani 1 1 d . . . . .
C1 C 0.3790(5) 0.5273(12) 0.1317(8) 0.035(3) Uani 1 1 d . . . . .
C2 C 0.3784(5) 0.4154(13) 0.1580(7) 0.032(3) Uani 1 1 d . . . . .
C27 C 0.5668(4) 0.6215(8) 0.2627(5) 0.0265(19) Uani 1 1 d . . . . .
H27 H 0.520640 0.671224 0.258629 0.032 Uiso 1 1 calc R U . . .
C24 C 0.7049(4) 0.4731(8) 0.2748(5) 0.0290(18) Uani 1 1 d . . . . .
H24 H 0.751506 0.424798 0.278976 0.035 Uiso 1 1 calc R U . . .
C28 C 0.5668(4) 0.4932(9) 0.2987(5) 0.0287(17) Uani 1 1 d . . . . .
H28 H 0.520514 0.458574 0.319782 0.034 Uiso 1 1 calc R U . . .
C25 C 0.7046(4) 0.5993(7) 0.2404(6) 0.032(2) Uani 1 1 d . . . . .
H25 H 0.751352 0.635966 0.221613 0.038 Uiso 1 1 calc R U . . .
C7 C 0.4495(5) 0.1118(8) 0.2709(6) 0.035(2) Uani 1 1 d . . . . .
H7 H 0.493183 0.086820 0.300643 0.042 Uiso 1 1 calc R U . . .
C8 C 0.4458(4) 0.2365(7) 0.2368(6) 0.031(2) Uani 1 1 d . . . . .
H8 H 0.487824 0.295668 0.243046 0.037 Uiso 1 1 calc R U . . .
C3 C 0.3801(4) 0.2787(11) 0.1920(7) 0.026(2) Uani 1 1 d . . . . .
C10 C 0.4046(4) 0.8686(6) -0.0977(5) 0.0280(19) Uani 1 1 d . . . . .
H10A H 0.381126 0.936822 -0.131812 0.034 Uiso 1 1 calc R U . . .
H10B H 0.461037 0.875895 -0.102836 0.034 Uiso 1 1 calc R U . . .
C11 C 0.3788(5) 0.7281(9) -0.1265(7) 0.040(2) Uani 1 1 d . . . . .
H11A H 0.394214 0.716125 -0.181124 0.060 Uiso 1 1 calc R U . . .
H11B H 0.322840 0.720437 -0.122230 0.060 Uiso 1 1 calc R U . . .
H11C H 0.403165 0.659789 -0.094108 0.060 Uiso 1 1 calc R U . . .
C31 C 0.6635(5) -0.0367(8) 0.6296(6) 0.039(2) Uani 1 1 d . . . . .
H31A H 0.679938 0.034304 0.594200 0.059 Uiso 1 1 calc R U . . .
H31B H 0.691754 -0.029819 0.678962 0.059 Uiso 1 1 calc R U . . .
H31C H 0.608314 -0.028378 0.639746 0.059 Uiso 1 1 calc R U . . .
C30 C 0.6801(4) -0.1738(7) 0.5912(5) 0.033(2) Uani 1 1 d . . . . .
H30A H 0.664930 -0.245091 0.627950 0.040 Uiso 1 1 calc R U . . .
H30B H 0.736000 -0.182050 0.581709 0.040 Uiso 1 1 calc R U . . .
O1 O 0.3981(4) -0.1017(8) 0.2996(5) 0.057(2) Uani 1 1 d . . . . .
C4 C 0.3198(4) 0.1861(7) 0.1837(5) 0.0283(18) Uani 1 1 d . . . . .
H4 H 0.275596 0.210942 0.154742 0.034 Uiso 1 1 calc R U . . .
C32 C 0.6688(5) -0.3502(7) 0.4560(5) 0.036(2) Uani 1 1 d . . . . .
H32A H 0.646183 -0.364209 0.403505 0.043 Uiso 1 1 calc R U . . .
H32B H 0.724777 -0.337627 0.449040 0.043 Uiso 1 1 calc R U . . .
C12 C 0.2831(4) 0.9881(10) -0.0005(5) 0.035(2) Uani 1 1 d . . . . .
H12A H 0.267577 1.014734 0.052902 0.042 Uiso 1 1 calc R U . . .
H12B H 0.288985 1.069946 -0.031980 0.042 Uiso 1 1 calc R U . . .
C14 C 0.4472(4) 1.0329(6) 0.0365(5) 0.0290(19) Uani 1 1 d . . . . .
H14A H 0.441026 1.048144 0.093352 0.035 Uiso 1 1 calc R U . . .
H14B H 0.500006 0.999568 0.027658 0.035 Uiso 1 1 calc R U . . .
C9 C 0.3470(5) -0.2068(8) 0.2831(6) 0.047(3) Uani 1 1 d . . . . .
H9A H 0.347647 -0.225422 0.226860 0.071 Uiso 1 1 calc R U . . .
H9B H 0.294975 -0.181793 0.299107 0.071 Uiso 1 1 calc R U . . .
H9C H 0.363049 -0.286291 0.311857 0.071 Uiso 1 1 calc R U . . .
C35 C 0.4765(4) -0.2647(8) 0.4535(5) 0.037(2) Uani 1 1 d . . . . .
H35A H 0.479116 -0.190522 0.416579 0.056 Uiso 1 1 calc R U . . .
H35B H 0.423331 -0.276709 0.470912 0.056 Uiso 1 1 calc R U . . .
H35C H 0.494386 -0.345990 0.427826 0.056 Uiso 1 1 calc R U . . .
C34 C 0.5280(4) -0.2348(8) 0.5248(6) 0.0324(19) Uani 1 1 d . . . . .
H34A H 0.527420 -0.312251 0.560449 0.039 Uiso 1 1 calc R U . . .
H34B H 0.506465 -0.158052 0.553644 0.039 Uiso 1 1 calc R U . . .
C6 C 0.3882(5) 0.0227(10) 0.2613(7) 0.032(2) Uani 1 1 d . . . . .
C5 C 0.3229(5) 0.0581(8) 0.2170(6) 0.031(2) Uani 1 1 d . . . . .
H5 H 0.281914 -0.002912 0.209767 0.037 Uiso 1 1 calc R U . . .
C33 C 0.6556(5) -0.4770(8) 0.5053(6) 0.048(3) Uani 1 1 d . . . . .
H33A H 0.677622 -0.553638 0.478156 0.071 Uiso 1 1 calc R U . . .
H33B H 0.600326 -0.490808 0.512685 0.071 Uiso 1 1 calc R U . . .
H33C H 0.680368 -0.466697 0.556419 0.071 Uiso 1 1 calc R U . . .
C15 C 0.4376(5) 1.1669(8) -0.0068(6) 0.043(3) Uani 1 1 d . . . . .
H15A H 0.439739 1.151814 -0.063370 0.065 Uiso 1 1 calc R U . . .
H15B H 0.479089 1.227232 0.008583 0.065 Uiso 1 1 calc R U . . .
H15C H 0.388001 1.206289 0.006996 0.065 Uiso 1 1 calc R U . . .
C13 C 0.2197(5) 0.9040(7) -0.0361(6) 0.042(2) Uani 1 1 d . . . . .
H13A H 0.228675 0.894256 -0.092358 0.063 Uiso 1 1 calc R U . . .
H13B H 0.170039 0.947299 -0.027431 0.063 Uiso 1 1 calc R U . . .
H13C H 0.219505 0.816226 -0.011388 0.063 Uiso 1 1 calc R U . . .
C29 C 0.5764(6) 0.8835(8) 0.2002(6) 0.058(3) Uani 1 1 d . . . . .
H29A H 0.534500 0.846203 0.168841 0.086 Uiso 1 1 calc R U . . .
H29B H 0.590646 0.970678 0.179380 0.086 Uiso 1 1 calc R U . . .
H29C H 0.559480 0.892978 0.254573 0.086 Uiso 1 1 calc R U . . .

loop_
_atom_site_aniso_label
_atom_site_aniso_U_11
_atom_site_aniso_U_22
_atom_site_aniso_U_33
_atom_site_aniso_U_23
_atom_site_aniso_U_13
_atom_site_aniso_U_12
Au2 0.03374(15) 0.02542(15) 0.0284(2) 0.0050(3) -0.00167(13) -0.00088(13)
Au1 0.03214(15) 0.02731(16) 0.0273(2) 0.0045(3) 0.00165(13) -0.00029(11)
P1 0.0245(15) 0.0216(18) 0.025(2) 0.0011(11) -0.0007(8) 0.0013(8)
P2 0.0282(16) 0.0251(19) 0.021(2) 0.0009(11) -0.0017(8) -0.0007(8)
C23 0.029(5) 0.026(5) 0.021(7) -0.001(5) -0.002(3) -0.001(3)
C21 0.032(5) 0.031(6) 0.031(8) 0.002(5) 0.008(4) 0.000(3)
C26 0.047(6) 0.020(4) 0.020(7) 0.005(4) -0.003(4) -0.011(3)
C22 0.032(5) 0.027(5) 0.028(8) 0.002(5) 0.003(4) -0.003(3)
O2 0.059(4) 0.033(4) 0.045(6) 0.014(3) -0.001(4) -0.001(3)
C1 0.032(5) 0.038(7) 0.033(9) 0.006(6) 0.002(4) -0.001(3)
C2 0.036(5) 0.037(6) 0.025(8) -0.002(6) 0.005(4) -0.001(4)
C27 0.027(4) 0.033(4) 0.019(6) 0.004(4) 0.000(3) 0.001(3)
C24 0.022(4) 0.035(4) 0.030(6) 0.001(4) -0.001(3) 0.004(3)
C28 0.033(4) 0.031(3) 0.022(5) -0.003(4) 0.006(3) -0.013(4)
C25 0.028(5) 0.031(4) 0.036(7) 0.000(4) 0.011(4) -0.008(3)
C7 0.035(5) 0.037(4) 0.033(7) -0.002(4) -0.011(4) 0.003(4)
C8 0.031(4) 0.030(4) 0.032(6) -0.009(4) -0.002(3) -0.002(3)
C3 0.033(5) 0.023(5) 0.021(7) 0.001(5) 0.005(3) 0.005(3)
C10 0.034(4) 0.023(3) 0.028(6) 0.004(3) -0.002(3) 0.001(3)
C11 0.049(5) 0.034(4) 0.038(7) -0.010(4) -0.001(4) -0.003(4)
C31 0.045(5) 0.037(5) 0.035(7) -0.011(4) -0.006(4) 0.003(4)
C30 0.039(5) 0.033(4) 0.029(7) -0.001(4) -0.010(3) 0.002(3)
O1 0.081(5) 0.034(4) 0.057(6) 0.022(4) -0.035(5) -0.010(4)
C4 0.024(4) 0.037(4) 0.025(6) 0.000(4) 0.000(3) 0.001(3)
C32 0.042(5) 0.032(4) 0.032(7) -0.008(4) 0.004(4) 0.004(3)
C12 0.024(4) 0.035(4) 0.046(7) -0.002(4) -0.008(3) 0.000(4)
C14 0.026(4) 0.032(4) 0.029(6) -0.006(3) -0.004(3) -0.004(3)
C9 0.055(6) 0.035(4) 0.051(8) 0.002(4) 0.013(5) -0.007(4)
C35 0.029(5) 0.044(5) 0.038(7) 0.000(4) 0.003(3) -0.003(3)
C34 0.036(5) 0.044(4) 0.016(6) 0.002(4) 0.006(3) 0.001(4)
C6 0.029(5) 0.035(6) 0.032(7) -0.001(5) -0.003(4) 0.003(3)
C5 0.038(5) 0.035(4) 0.021(6) 0.000(4) 0.002(4) -0.017(3)
C33 0.070(7) 0.027(4) 0.046(8) 0.005(4) -0.009(5) 0.008(4)
C15 0.034(5) 0.032(4) 0.064(9) 0.003(4) 0.000(4) -0.004(3)
C13 0.038(5) 0.040(4) 0.048(7) -0.015(5) -0.008(4) -0.001(4)
C29 0.085(8) 0.024(4) 0.063(9) 0.019(5) 0.005(6) 0.005(5)

loop_
_atom_type_symbol
_atom_type_description
_atom_type_scat_dispersion_real
_atom_type_scat_dispersion_imag
_atom_type_scat_source
C C 0.0013 0.0009 'International Tables Vol C Tables 4.2.6.8 and 6.1.1.4'
H H 0.0000 0.0000 'International Tables Vol C Tables 4.2.6.8 and 6.1.1.4'
O O 0.0058 0.0036 'International Tables Vol C Tables 4.2.6.8 and 6.1.1.4'
P P 0.0671 0.0586 'International Tables Vol C Tables 4.2.6.8 and 6.1.1.4'
Au Au -0.6570 6.0260 'International Tables Vol C Tables 4.2.6.8 and 6.1.1.4'

loop_
_axis.id
_axis.type
_axis.equipment
_axis.parity
_axis.depends_on
_axis.zero
_axis.vector[1]
_axis.vector[2]
_axis.vector[3]
source . source . . . 0.99999993 0.00000000 0.00037559
omega rotation goniometer -1 . 0.36226000 0.00000000 0.00000000 1.00000000
kappa rotation goniometer -1 omega -0.01457000 -0.76608180 0.00000000 0.64274309
phi rotation goniometer -1 kappa . 0.00014120 0.00000000 0.99999999
theta rotation goniometer -1 . 0.42200000 0.00000000 0.00000000 1.00000000
matrixX general general . phi . 1.00000000 0.00000000 0.00000000
matrixY general general . phi . 0.00000000 1.00000000 0.00000000
matrixZ general general . phi . 0.00000000 0.00000000 1.00000000
dacX translation general . phi . 0.00000000 1.00000000 0.00000000
dacY translation general . phi . -1.00000000 0.00000000 0.00000000
dacZ translation general . phi . 0.00000000 0.00000000 1.00000000

loop_
_geom_angle_atom_site_label_1
_geom_angle_atom_site_label_2
_geom_angle_atom_site_label_3
_geom_angle
_geom_angle_site_symmetry_1
_geom_angle_site_symmetry_3
_geom_angle_publ_flag
C21 Au2 P2 173.1(3) . . ?
C1 Au1 P1 174.8(4) . . ?
C10 P1 Au1 110.3(3) . . ?
C10 P1 C12 105.4(4) . . ?
C10 P1 C14 103.9(4) . . ?
C12 P1 Au1 114.7(3) . . ?
C12 P1 C14 105.4(4) . . ?
C14 P1 Au1 116.1(3) . . ?
C30 P2 Au2 111.4(3) . . ?
C32 P2 Au2 117.1(3) . . ?
C32 P2 C30 104.8(4) . . ?
C32 P2 C34 106.9(4) . . ?
C34 P2 Au2 110.4(3) . . ?
C34 P2 C30 105.5(4) . . ?
C24 C23 C22 120.6(8) . . ?
C28 C23 C22 120.6(8) . . ?
C28 C23 C24 118.8(9) . . ?
C22 C21 Au2 173.4(11) . . ?
O2 C26 C27 123.6(8) . . ?
O2 C26 C25 116.0(8) . . ?
C25 C26 C27 120.4(9) . . ?
C21 C22 C23 177.0(13) . . ?
C26 O2 C29 117.7(7) . . ?
C2 C1 Au1 174.6(12) . . ?
C1 C2 C3 178.1(12) . . ?
C26 C27 H27 120.6 . . ?
C26 C27 C28 118.9(7) . . ?
C28 C27 H27 120.6 . . ?
C23 C24 H24 120.0 . . ?
C25 C24 C23 120.1(8) . . ?
C25 C24 H24 120.0 . . ?
C23 C28 C27 120.8(7) . . ?
C23 C28 H28 119.6 . . ?
C27 C28 H28 119.6 . . ?
C26 C25 H25 119.5 . . ?
C24 C25 C26 121.0(7) . . ?
C24 C25 H25 119.5 . . ?
C8 C7 H7 120.1 . . ?
C8 C7 C6 119.7(8) . . ?
C6 C7 H7 120.1 . . ?
C7 C8 H8 119.1 . . ?
C7 C8 C3 121.8(8) . . ?
C3 C8 H8 119.1 . . ?
C8 C3 C2 119.6(8) . . ?
C4 C3 C2 123.7(8) . . ?
C4 C3 C8 116.7(9) . . ?
P1 C10 H10A 108.9 . . ?
P1 C10 H10B 108.9 . . ?
H10A C10 H10B 107.7 . . ?
C11 C10 P1 113.3(6) . . ?
C11 C10 H10A 108.9 . . ?
C11 C10 H10B 108.9 . . ?
C10 C11 H11A 109.5 . . ?
C10 C11 H11B 109.5 . . ?
C10 C11 H11C 109.5 . . ?
H11A C11 H11B 109.5 . . ?
H11A C11 H11C 109.5 . . ?
H11B C11 H11C 109.5 . . ?
H31A C31 H31B 109.5 . . ?
H31A C31 H31C 109.5 . . ?
H31B C31 H31C 109.5 . . ?
C30 C31 H31A 109.5 . . ?
C30 C31 H31B 109.5 . . ?
C30 C31 H31C 109.5 . . ?
P2 C30 H30A 109.0 . . ?
P2 C30 H30B 109.0 . . ?
C31 C30 P2 112.9(6) . . ?
C31 C30 H30A 109.0 . . ?
C31 C30 H30B 109.0 . . ?
H30A C30 H30B 107.8 . . ?
C9 O1 C6 119.5(7) . . ?
C3 C4 H4 118.8 . . ?
C5 C4 C3 122.4(8) . . ?
C5 C4 H4 118.8 . . ?
P2 C32 H32A 108.5 . . ?
P2 C32 H32B 108.5 . . ?
H32A C32 H32B 107.5 . . ?
C33 C32 P2 115.1(6) . . ?
C33 C32 H32A 108.5 . . ?
C33 C32 H32B 108.5 . . ?
P1 C12 H12A 108.8 . . ?
P1 C12 H12B 108.8 . . ?
H12A C12 H12B 107.7 . . ?
C13 C12 P1 114.0(7) . . ?
C13 C12 H12A 108.8 . . ?
C13 C12 H12B 108.8 . . ?
P1 C14 H14A 108.8 . . ?
P1 C14 H14B 108.8 . . ?
H14A C14 H14B 107.7 . . ?
C15 C14 P1 113.8(6) . . ?
C15 C14 H14A 108.8 . . ?
C15 C14 H14B 108.8 . . ?
O1 C9 H9A 109.5 . . ?
O1 C9 H9B 109.5 . . ?
O1 C9 H9C 109.5 . . ?
H9A C9 H9B 109.5 . . ?
H9A C9 H9C 109.5 . . ?
H9B C9 H9C 109.5 . . ?
H35A C35 H35B 109.5 . . ?
H35A C35 H35C 109.5 . . ?
H35B C35 H35C 109.5 . . ?
C34 C35 H35A 109.5 . . ?
C34 C35 H35B 109.5 . . ?
C34 C35 H35C 109.5 . . ?
P2 C34 H34A 109.0 . . ?
P2 C34 H34B 109.0 . . ?
C35 C34 P2 112.9(6) . . ?
C35 C34 H34A 109.0 . . ?
C35 C34 H34B 109.0 . . ?
H34A C34 H34B 107.8 . . ?
C7 C6 O1 114.7(8) . . ?
C7 C6 C5 120.9(9) . . ?
C5 C6 O1 124.5(8) . . ?
C4 C5 C6 118.5(7) . . ?
C4 C5 H5 120.7 . . ?
C6 C5 H5 120.7 . . ?
C32 C33 H33A 109.5 . . ?
C32 C33 H33B 109.5 . . ?
C32 C33 H33C 109.5 . . ?
H33A C33 H33B 109.5 . . ?
H33A C33 H33C 109.5 . . ?
H33B C33 H33C 109.5 . . ?
C14 C15 H15A 109.5 . . ?
C14 C15 H15B 109.5 . . ?
C14 C15 H15C 109.5 . . ?
H15A C15 H15B 109.5 . . ?
H15A C15 H15C 109.5 . . ?
H15B C15 H15C 109.5 . . ?
C12 C13 H13A 109.5 . . ?
C12 C13 H13B 109.5 . . ?
C12 C13 H13C 109.5 . . ?
H13A C13 H13B 109.5 . . ?
H13A C13 H13C 109.5 . . ?
H13B C13 H13C 109.5 . . ?
O2 C29 H29A 109.5 . . ?
O2 C29 H29B 109.5 . . ?
O2 C29 H29C 109.5 . . ?
H29A C29 H29B 109.5 . . ?
H29A C29 H29C 109.5 . . ?
H29B C29 H29C 109.5 . . ?

loop_
_geom_bond_atom_site_label_1
_geom_bond_atom_site_label_2
_geom_bond_distance
_geom_bond_site_symmetry_2
_geom_bond_publ_flag
Au2 P2 2.274(4) . ?
Au2 C21 2.002(12) . ?
Au1 P1 2.283(4) . ?
Au1 C1 1.994(12) . ?
P1 C10 1.812(8) . ?
P1 C12 1.817(7) . ?
P1 C14 1.828(7) . ?
P2 C30 1.816(8) . ?
P2 C32 1.797(8) . ?
P2 C34 1.809(7) . ?
C23 C22 1.430(17) . ?
C23 C24 1.395(10) . ?
C23 C28 1.389(11) . ?
C21 C22 1.204(16) . ?
C26 O2 1.359(12) . ?
C26 C27 1.378(11) . ?
C26 C25 1.378(11) . ?
O2 C29 1.427(11) . ?
C1 C2 1.189(17) . ?
C2 C3 1.465(18) . ?
C27 H27 0.9300 . ?
C27 C28 1.403(12) . ?
C24 H24 0.9300 . ?
C24 C25 1.372(10) . ?
C28 H28 0.9300 . ?
C25 H25 0.9300 . ?
C7 H7 0.9300 . ?
C7 C8 1.358(11) . ?
C7 C6 1.375(11) . ?
C8 H8 0.9300 . ?
C8 C3 1.412(12) . ?
C3 C4 1.382(12) . ?
C10 H10A 0.9700 . ?
C10 H10B 0.9700 . ?
C10 C11 1.532(11) . ?
C11 H11A 0.9600 . ?
C11 H11B 0.9600 . ?
C11 H11C 0.9600 . ?
C31 H31A 0.9600 . ?
C31 H31B 0.9600 . ?
C31 H31C 0.9600 . ?
C31 C30 1.525(10) . ?
C30 H30A 0.9700 . ?
C30 H30B 0.9700 . ?
O1 C9 1.382(11) . ?
O1 C6 1.396(13) . ?
C4 H4 0.9300 . ?
C4 C5 1.382(11) . ?
C32 H32A 0.9700 . ?
C32 H32B 0.9700 . ?
C32 C33 1.517(11) . ?
C12 H12A 0.9700 . ?
C12 H12B 0.9700 . ?
C12 C13 1.488(10) . ?
C14 H14A 0.9700 . ?
C14 H14B 0.9700 . ?
C14 C15 1.517(10) . ?
C9 H9A 0.9600 . ?
C9 H9B 0.9600 . ?
C9 H9C 0.9600 . ?
C35 H35A 0.9600 . ?
C35 H35B 0.9600 . ?
C35 H35C 0.9600 . ?
C35 C34 1.512(10) . ?
C34 H34A 0.9700 . ?
C34 H34B 0.9700 . ?
C6 C5 1.384(12) . ?
C5 H5 0.9300 . ?
C33 H33A 0.9600 . ?
C33 H33B 0.9600 . ?
C33 H33C 0.9600 . ?
C15 H15A 0.9600 . ?
C15 H15B 0.9600 . ?
C15 H15C 0.9600 . ?
C13 H13A 0.9600 . ?
C13 H13B 0.9600 . ?
C13 H13C 0.9600 . ?
C29 H29A 0.9600 . ?
C29 H29B 0.9600 . ?
C29 H29C 0.9600 . ?

loop_
_geom_torsion_atom_site_label_1
_geom_torsion_atom_site_label_2
_geom_torsion_atom_site_label_3
_geom_torsion_atom_site_label_4
_geom_torsion
_geom_torsion_site_symmetry_1
_geom_torsion_site_symmetry_2
_geom_torsion_site_symmetry_3
_geom_torsion_site_symmetry_4
_geom_torsion_publ_flag
Au2 P2 C30 C31 43.2(7) . . . . ?
Au2 P2 C32 C33 -173.3(5) . . . . ?
Au2 P2 C34 C35 62.5(6) . . . . ?
Au1 P1 C10 C11 31.5(6) . . . . ?
Au1 P1 C12 C13 -59.0(7) . . . . ?
Au1 P1 C14 C15 -172.6(5) . . . . ?
C23 C24 C25 C26 -0.2(13) . . . . ?
C26 C27 C28 C23 -1.4(12) . . . . ?
C22 C23 C24 C25 179.3(10) . . . . ?
C22 C23 C28 C27 -178.5(10) . . . . ?
O2 C26 C27 C28 179.6(9) . . . . ?
O2 C26 C25 C24 -178.8(9) . . . . ?
C2 C3 C4 C5 -179.5(10) . . . . ?
C27 C26 O2 C29 9.7(15) . . . . ?
C27 C26 C25 C24 1.7(15) . . . . ?
C24 C23 C28 C27 2.8(13) . . . . ?
C28 C23 C24 C25 -2.1(14) . . . . ?
C25 C26 O2 C29 -169.8(9) . . . . ?
C25 C26 C27 C28 -0.9(14) . . . . ?
C7 C8 C3 C2 178.6(10) . . . . ?
C7 C8 C3 C4 -0.8(14) . . . . ?
C7 C6 C5 C4 -1.2(15) . . . . ?
C8 C7 C6 O1 -179.4(9) . . . . ?
C8 C7 C6 C5 0.2(15) . . . . ?
C8 C3 C4 C5 -0.2(13) . . . . ?
C3 C4 C5 C6 1.1(14) . . . . ?
C10 P1 C12 C13 62.6(8) . . . . ?
C10 P1 C14 C15 66.1(7) . . . . ?
C30 P2 C32 C33 62.8(7) . . . . ?
C30 P2 C34 C35 -177.1(5) . . . . ?
O1 C6 C5 C4 178.4(9) . . . . ?
C32 P2 C30 C31 170.7(6) . . . . ?
C32 P2 C34 C35 -65.9(6) . . . . ?
C12 P1 C10 C11 -92.8(6) . . . . ?
C12 P1 C14 C15 -44.4(7) . . . . ?
C14 P1 C10 C11 156.5(6) . . . . ?
C14 P1 C12 C13 172.1(7) . . . . ?
C9 O1 C6 C7 -169.0(9) . . . . ?
C9 O1 C6 C5 11.4(16) . . . . ?
C34 P2 C30 C31 -76.6(7) . . . . ?
C34 P2 C32 C33 -48.9(8) . . . . ?
C6 C7 C8 C3 0.8(15) . . . . ?

loop_
_twin_individual_id
_twin_individual_mass_fraction_refined
1 0.517(17)
2 0.483(17)
